data_1504625
loop_
_publ_author_name
'Lee, Jung-Jae'
'Noll, Bruce C.'
'Smith, Bradley D.'

_publ_section_title
;
 Fluorescent chemosensor for chloroalkanes.
;
_journal_issue 9
_journal_name_full 'Organic letters'
_journal_page_first 1735
_journal_page_last 1738
_journal_paper_doi 10.1021/ol8003723
_journal_volume 10
_journal_year 2008
_chemical_compound_source synthesized
_chemical_formula_moiety 'C39 H41 N3 O4, H2 O, C H Cl3, 0.5(C H4 O)'
_chemical_formula_sum 'C40.5 H46 Cl3 N3 O5.5'
_chemical_formula_weight 769.15
_space_group_IT_number 2
_symmetry_cell_setting triclinic
_symmetry_Int_Tables_number 2
_symmetry_space_group_name_Hall '-P 1'
_symmetry_space_group_name_H-M 'P -1'
_atom_sites_solution_hydrogens geom
_atom_sites_solution_primary direct
_atom_sites_solution_secondary difmap
_audit_creation_method SHELXL-97
_cell_angle_alpha 80.412(2)
_cell_angle_beta 76.294(2)
_cell_angle_gamma 75.004(2)
_cell_formula_units_Z 2
_cell_length_a 9.5017(3)
_cell_length_b 11.5112(4)
_cell_length_c 18.5478(7)
_cell_measurement_reflns_used 9993
_cell_measurement_temperature 100(2)
_cell_measurement_theta_max 31.5379
_cell_measurement_theta_min 2.2719
_cell_volume 1891.78(12)
_computing_cell_refinement 'APEX2/SAINT (Bruker, 2007)'
_computing_data_collection 'APEX2 (Bruker, 2007)'
_computing_data_reduction 'SAINT/XPREP (Bruker, 2007; Sheldrick, 2008)'
_computing_molecular_graphics 'XP (Sheldrick, 2008)'
_computing_publication_material 'XCIF (Sheldrick, 2008)/enCIFer (CCDC, 2005)'
_computing_structure_refinement 'XL (Sheldrick, 2008)'
_computing_structure_solution 'XS (Sheldrick, 2008)'
_diffrn_ambient_temperature 100(2)
_diffrn_detector_area_resol_mean 8.33
_diffrn_measured_fraction_theta_full 0.999
_diffrn_measured_fraction_theta_max 0.999
_diffrn_measurement_device_type 'Bruker d8-Apex II CCD difractometer'
_diffrn_measurement_method '\f and \w scans'
_diffrn_radiation_monochromator graphite
_diffrn_radiation_probe x-ray
_diffrn_radiation_type MoK\a
_diffrn_radiation_wavelength 0.71073
_diffrn_reflns_av_R_equivalents 0.0239
_diffrn_reflns_av_sigmaI/netI 0.0173
_diffrn_reflns_limit_h_max 12
_diffrn_reflns_limit_h_min -12
_diffrn_reflns_limit_k_max 15
_diffrn_reflns_limit_k_min -15
_diffrn_reflns_limit_l_max 24
_diffrn_reflns_limit_l_min -22
_diffrn_reflns_number 47877
_diffrn_reflns_theta_full 28.28
_diffrn_reflns_theta_max 28.28
_diffrn_reflns_theta_min 1.84
_diffrn_source 'fine-focus sealed tube'
_diffrn_source_type 'Siemens KFFMO2K-90'
_exptl_absorpt_coefficient_mu 0.292
_exptl_absorpt_correction_T_max 0.96
_exptl_absorpt_correction_T_min 0.94
_exptl_absorpt_correction_type multi-scan
_exptl_absorpt_process_details 'Sheldrick, G. M. (2007) SADABS. University of G\"ottingen, Germany.'
_exptl_crystal_colour 'clear colorless'
_exptl_crystal_density_diffrn 1.350
_exptl_crystal_density_method 'not measured'
_exptl_crystal_description needle
_exptl_crystal_F_000 810
_exptl_crystal_recrystallization_method 'recrystallized from chloroform/methanol solution'
_exptl_crystal_size_max 0.186
_exptl_crystal_size_mid 0.201
_exptl_crystal_size_min 0.350
_platon_squeeze_details
;
see _refine_special_details
;
_refine_diff_density_max 0.653
_refine_diff_density_min -0.510
_refine_diff_density_rms 0.059
_refine_ls_extinction_method none
_refine_ls_goodness_of_fit_ref 1.072
_refine_ls_hydrogen_treatment mixed
_refine_ls_matrix_type full
_refine_ls_number_parameters 475
_refine_ls_number_reflns 9373
_refine_ls_number_restraints 0
_refine_ls_restrained_S_all 1.072
_refine_ls_R_factor_all 0.0671
_refine_ls_R_factor_gt 0.0600
_refine_ls_shift/su_max 0.000
_refine_ls_shift/su_mean 0.000
_refine_ls_structure_factor_coef Fsqd
_refine_ls_weighting_details 'calc w=1/[\s^2^(Fo^2^)+(0.1038P)^2^+0.6000P] where P=(Fo^2^+2Fc^2^)/3'
_refine_ls_weighting_scheme calc
_refine_ls_wR_factor_gt 0.1723
_refine_ls_wR_factor_ref 0.1788
_reflns_number_gt 7953
_reflns_number_total 9373
_reflns_threshold_expression >2sigma(I)
_cod_data_source_file ol8003723-file003.cif
_cod_data_source_block bcn345_1sq
_cod_depositor_comments
;
 Marking attached hydrogen atoms.

 Antanas Vaitkus,
 2017-07-12
;
_cod_original_cell_volume 1891.78(11)
_cod_original_formula_sum 'C40.50 H46 Cl3 N3 O5.50'
_cod_database_code 1504625

loop_
_symmetry_equiv_pos_as_xyz
'x, y, z'
'-x, -y, -z'

loop_
_atom_site_label
_atom_site_type_symbol
_atom_site_fract_x
_atom_site_fract_y
_atom_site_fract_z
_atom_site_U_iso_or_equiv
_atom_site_adp_type
_atom_site_occupancy
_atom_site_symmetry_multiplicity
_atom_site_calc_flag
_atom_site_refinement_flags
_atom_site_disorder_assembly
_atom_site_disorder_group
_atom_site_attached_hydrogens
N1 N -0.05101(18) 0.27932(12) -0.07080(8) 0.0435(4) Uani 1 1 d . . . 0
N2 N 0.36235(12) -0.08833(10) 0.07312(6) 0.0232(2) Uani 1 1 d . B . 0
H2N H 0.281(2) -0.0345(19) 0.0790(12) 0.045(5) Uiso 1 1 d . . . 0
N3 N -0.07199(13) 0.16865(12) 0.25164(7) 0.0310(3) Uani 1 1 d . A . 0
H3N H -0.016(3) 0.165(2) 0.2092(13) 0.050(6) Uiso 1 1 d . . . 0
O1 O 0.14990(14) 0.06228(11) -0.14885(8) 0.0489(3) Uani 1 1 d . . . 0
O2 O -0.25275(11) 0.45784(8) 0.04466(6) 0.0314(2) Uani 1 1 d . A . 0
O3 O 0.54037(12) -0.21387(9) 0.13071(6) 0.0321(2) Uani 1 1 d . B . 0
O4 O -0.1026(7) 0.0842(9) 0.37580(13) 0.055(2) Uani 0.66(2) 1 d P A 1 0
O4' O -0.0586(13) 0.1388(15) 0.3679(5) 0.046(3) Uani 0.34(2) 1 d P A 2 0
C1 C -0.0180(4) 0.2575(2) -0.15084(12) 0.0587(9) Uani 0.826(3) 1 d P B 1 0
H1A H -0.0902 0.2139 -0.1578 0.070 Uiso 0.826(3) 1 calc PR B 1 0
H1B H -0.0343 0.3368 -0.1817 0.070 Uiso 0.826(3) 1 calc PR B 1 0
C2 C 0.1347(4) 0.1874(2) -0.17937(14) 0.0602(8) Uani 0.826(3) 1 d P B 1 0
H2A H 0.1541 0.1936 -0.2346 0.072 Uiso 0.826(3) 1 calc PR B 1 0
H2B H 0.2086 0.2212 -0.1650 0.072 Uiso 0.826(3) 1 calc PR B 1 0
C3 C 0.28999(17) -0.00272(14) -0.18375(9) 0.0348(3) Uani 1 1 d . B . 0
H3A H 0.3435 0.0543 -0.2184 0.042 Uiso 1 1 calc R . . 0
H3B H 0.2754 -0.0609 -0.2135 0.042 Uiso 1 1 calc R . . 0
C1' C 0.0744(8) 0.2630(6) -0.1435(4) 0.0154(14) Uani 0.174(3) 1 d P B 2 0
H1'1 H 0.0633 0.3360 -0.1803 0.018 Uiso 0.174(3) 1 calc PR B 2 0
H1'2 H 0.1749 0.2438 -0.1319 0.018 Uiso 0.174(3) 1 calc PR B 2 0
C2' C 0.0451(7) 0.1567(5) -0.1714(3) 0.0118(14) Uani 0.174(3) 1 d P B 2 0
H2'1 H -0.0564 0.1452 -0.1485 0.014 Uiso 0.174(3) 1 calc PR B 2 0
H2'2 H 0.0574 0.1678 -0.2264 0.014 Uiso 0.174(3) 1 calc PR B 2 0
C4 C 0.38330(14) -0.07036(11) -0.12835(7) 0.0247(3) Uani 1 1 d . . . 0
C5 C 0.52101(15) -0.15362(11) -0.15315(7) 0.0250(3) Uani 1 1 d . B . 0
C6 C 0.57575(16) -0.17697(13) -0.22872(8) 0.0299(3) Uani 1 1 d . . . 0
H6 H 0.5199 -0.1361 -0.2655 0.036 Uiso 1 1 calc R B . 0
C7 C 0.70824(17) -0.25772(14) -0.24935(8) 0.0343(3) Uani 1 1 d . B . 0
H7 H 0.7433 -0.2720 -0.3002 0.041 Uiso 1 1 calc R . . 0
C8 C 0.79276(17) -0.31962(13) -0.19595(9) 0.0345(3) Uani 1 1 d . . . 0
H8 H 0.8838 -0.3762 -0.2108 0.041 Uiso 1 1 calc R B . 0
C9 C 0.74408(16) -0.29849(13) -0.12259(8) 0.0312(3) Uani 1 1 d . B . 0
H9 H 0.8021 -0.3400 -0.0869 0.037 Uiso 1 1 calc R . . 0
C10 C 0.60708(15) -0.21481(11) -0.09948(8) 0.0257(3) Uani 1 1 d . . . 0
C11 C 0.55764(15) -0.19410(11) -0.02329(7) 0.0256(3) Uani 1 1 d . B . 0
H11 H 0.6162 -0.2352 0.0123 0.031 Uiso 1 1 calc R . . 0
C12 C 0.42434(14) -0.11414(11) -0.00124(7) 0.0229(2) Uani 1 1 d . . . 0
C13 C 0.33811(14) -0.05203(11) -0.05473(7) 0.0236(3) Uani 1 1 d . B . 0
H13 H 0.2468 0.0036 -0.0390 0.028 Uiso 1 1 calc R . . 0
C14 C 0.42123(14) -0.13845(11) 0.13414(7) 0.0237(3) Uani 1 1 d . . . 0
C15 C 0.33437(14) -0.10001(11) 0.20846(7) 0.0236(3) Uani 1 1 d . B . 0
C16 C 0.39907(14) -0.15525(12) 0.26957(8) 0.0252(3) Uani 1 1 d . . . 0
H16 H 0.4913 -0.2131 0.2616 0.030 Uiso 1 1 calc R B . 0
C17 C 0.33201(15) -0.12764(13) 0.34149(8) 0.0298(3) Uani 1 1 d . B . 0
C18 C 0.19568(17) -0.04348(16) 0.35137(8) 0.0369(3) Uani 1 1 d . . . 0
H18 H 0.1478 -0.0228 0.4001 0.044 Uiso 1 1 calc R B . 0
C19 C 0.12797(16) 0.01102(15) 0.29132(8) 0.0344(3) Uani 1 1 d . A . 0
C20 C 0.19813(15) -0.01677(13) 0.21930(8) 0.0280(3) Uani 1 1 d . . . 0
H20 H 0.1534 0.0208 0.1780 0.034 Uiso 1 1 calc R B . 0
C21 C -0.02116(19) 0.09671(18) 0.30994(9) 0.0482(5) Uani 1 1 d . . . 0
C22 C -0.20582(15) 0.25909(12) 0.25387(8) 0.0280(3) Uani 1 1 d . . . 0
C23 C -0.31808(15) 0.27469(14) 0.31623(8) 0.0306(3) Uani 1 1 d . A . 0
H23 H -0.3090 0.2232 0.3614 0.037 Uiso 1 1 calc R . . 0
C24 C -0.44758(15) 0.36862(13) 0.31240(8) 0.0278(3) Uani 1 1 d . . . 0
C25 C -0.56574(16) 0.38651(14) 0.37562(8) 0.0326(3) Uani 1 1 d . A . 0
H25 H -0.5574 0.3353 0.4209 0.039 Uiso 1 1 calc R . . 0
C26 C -0.69183(16) 0.47665(14) 0.37241(9) 0.0345(3) Uani 1 1 d . . . 0
H26 H -0.7706 0.4866 0.4150 0.041 Uiso 1 1 calc R A . 0
C27 C -0.70403(15) 0.55443(13) 0.30583(9) 0.0340(3) Uani 1 1 d . A . 0
H27 H -0.7904 0.6179 0.3040 0.041 Uiso 1 1 calc R . . 0
C28 C -0.59245(15) 0.53928(12) 0.24377(9) 0.0316(3) Uani 1 1 d . . . 0
H28 H -0.6024 0.5923 0.1993 0.038 Uiso 1 1 calc R A . 0
C29 C -0.46182(14) 0.44533(12) 0.24488(8) 0.0270(3) Uani 1 1 d . A . 0
C30 C -0.34512(15) 0.42388(12) 0.18055(8) 0.0288(3) Uani 1 1 d . . . 0
C31 C -0.22028(15) 0.33402(12) 0.18613(8) 0.0291(3) Uani 1 1 d . A . 0
H31 H -0.1417 0.3217 0.1436 0.035 Uiso 1 1 calc R . . 0
C32 C -0.36078(18) 0.50143(13) 0.10740(9) 0.0386(4) Uani 1 1 d . A . 0
H32A H -0.4610 0.5072 0.0983 0.046 Uiso 1 1 calc R . . 0
H32B H -0.3537 0.5841 0.1119 0.046 Uiso 1 1 calc R . . 0
C33 C -0.28594(17) 0.35969(13) 0.01919(9) 0.0346(3) Uani 1 1 d . . . 0
H33A H -0.3946 0.3749 0.0226 0.041 Uiso 1 1 calc R B . 0
H33B H -0.2554 0.2842 0.0516 0.041 Uiso 1 1 calc R . . 0
C34 C -0.2073(2) 0.34452(13) -0.05954(9) 0.0388(4) Uani 1 1 d . B . 0
H34A H -0.2618 0.3014 -0.0815 0.047 Uiso 1 1 calc R . . 0
H34B H -0.2129 0.4259 -0.0879 0.047 Uiso 1 1 calc R . . 0
C35 C 0.0404(2) 0.35326(19) -0.05354(14) 0.0483(6) Uani 0.826(3) 1 d P B 1 0
H35A H 0.0042 0.3719 -0.0018 0.072 Uiso 0.826(3) 1 calc PR B 1 0
H35B H 0.0331 0.4288 -0.0873 0.072 Uiso 0.826(3) 1 calc PR B 1 0
H35C H 0.1444 0.3081 -0.0601 0.072 Uiso 0.826(3) 1 calc PR B 1 0
C35' C -0.0541(10) 0.1591(8) -0.0368(5) 0.035(2) Uani 0.174(3) 1 d P B 2 0
H35D H 0.0060 0.1013 -0.0718 0.053 Uiso 0.174(3) 1 calc PR B 2 0
H35E H -0.1569 0.1497 -0.0240 0.053 Uiso 0.174(3) 1 calc PR B 2 0
H35F H -0.0133 0.1438 0.0086 0.053 Uiso 0.174(3) 1 calc PR B 2 0
C36 C 0.40288(16) -0.18635(15) 0.40894(8) 0.0347(3) Uani 1 1 d . . . 0
C37 C 0.54002(17) -0.28873(16) 0.38786(9) 0.0390(4) Uani 1 1 d . B . 0
H37A H 0.5121 -0.3488 0.3656 0.059 Uiso 1 1 calc R . . 0
H37B H 0.5783 -0.3274 0.4328 0.059 Uiso 1 1 calc R . . 0
H37C H 0.6172 -0.2553 0.3518 0.059 Uiso 1 1 calc R . . 0
C38 C 0.28968(18) -0.24136(18) 0.46940(9) 0.0425(4) Uani 1 1 d . B . 0
H38A H 0.2051 -0.1767 0.4877 0.064 Uiso 1 1 calc R . . 0
H38B H 0.3372 -0.2840 0.5109 0.064 Uiso 1 1 calc R . . 0
H38C H 0.2546 -0.2985 0.4482 0.064 Uiso 1 1 calc R . . 0
C39 C 0.4492(2) -0.09030(18) 0.43939(12) 0.0527(5) Uani 1 1 d . B . 0
H39A H 0.5209 -0.0554 0.4004 0.079 Uiso 1 1 calc R . . 0
H39B H 0.4953 -0.1272 0.4823 0.079 Uiso 1 1 calc R . . 0
H39C H 0.3614 -0.0265 0.4551 0.079 Uiso 1 1 calc R . . 0
O1W O 0.03741(12) 0.09688(11) 0.06957(7) 0.0425(3) Uani 1 1 d . . . 2

loop_
_atom_site_aniso_label
_atom_site_aniso_U_11
_atom_site_aniso_U_22
_atom_site_aniso_U_33
_atom_site_aniso_U_23
_atom_site_aniso_U_13
_atom_site_aniso_U_12
N1 0.0602(9) 0.0249(6) 0.0313(7) -0.0010(5) 0.0033(6) 0.0021(6)
N2 0.0215(5) 0.0207(5) 0.0253(5) -0.0037(4) -0.0025(4) -0.0027(4)
N3 0.0232(5) 0.0352(6) 0.0300(6) -0.0071(5) -0.0054(5) 0.0034(5)
O1 0.0385(6) 0.0410(6) 0.0553(8) -0.0065(6) -0.0121(5) 0.0146(5)
O2 0.0327(5) 0.0202(4) 0.0363(5) -0.0037(4) 0.0028(4) -0.0059(4)
O3 0.0332(5) 0.0235(5) 0.0323(5) -0.0042(4) -0.0054(4) 0.0058(4)
O4 0.0450(19) 0.070(4) 0.0238(9) -0.0006(11) 0.0009(9) 0.023(2)
O4' 0.040(3) 0.060(6) 0.026(2) -0.013(3) -0.011(2) 0.019(3)
C1 0.084(2) 0.0381(11) 0.0312(11) -0.0030(8) -0.0076(11) 0.0208(12)
C2 0.078(2) 0.0311(11) 0.0466(13) -0.0022(9) 0.0210(12) -0.0002(11)
C3 0.0304(7) 0.0372(8) 0.0325(7) 0.0019(6) -0.0058(6) -0.0046(6)
C1' 0.019(3) 0.012(3) 0.016(3) 0.007(2) -0.008(2) -0.005(2)
C2' 0.017(3) 0.010(3) 0.007(2) 0.0058(19) -0.005(2) -0.004(2)
C4 0.0260(6) 0.0197(6) 0.0289(6) -0.0014(5) -0.0040(5) -0.0083(5)
C5 0.0277(6) 0.0199(6) 0.0278(6) -0.0037(5) -0.0024(5) -0.0083(5)
C6 0.0321(7) 0.0296(7) 0.0285(7) -0.0053(5) -0.0032(5) -0.0092(5)
C7 0.0363(7) 0.0347(7) 0.0302(7) -0.0109(6) 0.0014(6) -0.0082(6)
C8 0.0307(7) 0.0290(7) 0.0379(8) -0.0087(6) 0.0026(6) -0.0021(5)
C9 0.0290(7) 0.0260(6) 0.0333(7) -0.0034(5) -0.0014(5) -0.0015(5)
C10 0.0266(6) 0.0191(6) 0.0292(7) -0.0029(5) -0.0006(5) -0.0059(5)
C11 0.0258(6) 0.0210(6) 0.0277(6) -0.0016(5) -0.0027(5) -0.0043(5)
C12 0.0246(6) 0.0189(5) 0.0249(6) -0.0028(4) -0.0010(4) -0.0082(4)
C13 0.0218(6) 0.0181(5) 0.0299(6) -0.0022(5) -0.0026(5) -0.0058(4)
C14 0.0259(6) 0.0168(5) 0.0278(6) -0.0025(4) -0.0044(5) -0.0048(4)
C15 0.0235(6) 0.0216(6) 0.0268(6) -0.0050(5) -0.0058(5) -0.0051(4)
C16 0.0213(6) 0.0248(6) 0.0299(6) -0.0036(5) -0.0068(5) -0.0043(4)
C17 0.0253(6) 0.0371(7) 0.0286(7) -0.0064(5) -0.0111(5) -0.0031(5)
C18 0.0305(7) 0.0503(9) 0.0273(7) -0.0137(6) -0.0109(5) 0.0055(6)
C19 0.0293(7) 0.0408(8) 0.0295(7) -0.0122(6) -0.0111(5) 0.0078(6)
C20 0.0279(6) 0.0289(6) 0.0267(6) -0.0076(5) -0.0099(5) 0.0010(5)
C21 0.0397(9) 0.0643(11) 0.0309(8) -0.0207(8) -0.0157(6) 0.0227(8)
C22 0.0224(6) 0.0281(6) 0.0332(7) -0.0083(5) -0.0086(5) 0.0005(5)
C23 0.0257(6) 0.0355(7) 0.0296(7) -0.0080(5) -0.0083(5) 0.0002(5)
C24 0.0234(6) 0.0298(7) 0.0311(7) -0.0095(5) -0.0060(5) -0.0033(5)
C25 0.0265(6) 0.0393(8) 0.0301(7) -0.0083(6) -0.0045(5) -0.0025(6)
C26 0.0243(6) 0.0392(8) 0.0379(8) -0.0122(6) -0.0009(5) -0.0035(6)
C27 0.0231(6) 0.0281(7) 0.0473(9) -0.0092(6) -0.0038(6) 0.0002(5)
C28 0.0265(6) 0.0228(6) 0.0417(8) -0.0038(5) -0.0042(6) -0.0016(5)
C29 0.0218(6) 0.0227(6) 0.0360(7) -0.0067(5) -0.0040(5) -0.0038(5)
C30 0.0254(6) 0.0217(6) 0.0358(7) -0.0034(5) -0.0016(5) -0.0035(5)
C31 0.0248(6) 0.0249(6) 0.0352(7) -0.0061(5) -0.0019(5) -0.0034(5)
C32 0.0382(8) 0.0238(7) 0.0393(8) 0.0021(6) 0.0049(6) 0.0032(6)
C33 0.0338(7) 0.0229(6) 0.0477(9) 0.0005(6) -0.0095(6) -0.0094(5)
C34 0.0596(10) 0.0228(7) 0.0388(8) 0.0004(6) -0.0212(7) -0.0100(6)
C35 0.0226(8) 0.0358(10) 0.0705(15) 0.0036(9) 0.0060(8) 0.0012(7)
C35' 0.033(4) 0.028(4) 0.042(5) -0.002(3) -0.007(3) -0.005(3)
C36 0.0275(7) 0.0467(9) 0.0304(7) -0.0078(6) -0.0134(5) -0.0002(6)
C37 0.0287(7) 0.0512(9) 0.0341(8) -0.0036(7) -0.0135(6) 0.0019(6)
C38 0.0330(8) 0.0644(11) 0.0270(7) -0.0073(7) -0.0093(6) -0.0013(7)
C39 0.0580(11) 0.0545(11) 0.0562(11) -0.0144(9) -0.0358(9) -0.0045(9)
O1W 0.0305(5) 0.0504(7) 0.0430(6) -0.0125(5) -0.0071(5) 0.0011(5)

loop_
_atom_type_symbol
_atom_type_description
_atom_type_scat_dispersion_real
_atom_type_scat_dispersion_imag
_atom_type_scat_source
C C 0.0033 0.0016 'International Tables Vol C Tables 4.2.6.8 and 6.1.1.4'
H H 0.0000 0.0000 'International Tables Vol C Tables 4.2.6.8 and 6.1.1.4'
N N 0.0061 0.0033 'International Tables Vol C Tables 4.2.6.8 and 6.1.1.4'
O O 0.0106 0.0060 'International Tables Vol C Tables 4.2.6.8 and 6.1.1.4'
Cl Cl 0.1484 0.1585 'International Tables Vol C Tables 4.2.6.8 and 6.1.1.4'

loop_
_geom_angle_atom_site_label_1
_geom_angle_atom_site_label_2
_geom_angle_atom_site_label_3
_geom_angle
C35' N1 C34 104.7(4)
C35' N1 C35 123.9(4)
C34 N1 C35 110.07(13)
C35' N1 C1 99.0(4)
C34 N1 C1 102.25(17)
C35 N1 C1 114.3(2)
C35' N1 C1' 104.7(4)
C34 N1 C1' 131.6(3)
C35 N1 C1' 83.2(3)
C1 N1 C1' 35.5(2)
C14 N2 C12 126.43(11)
C14 N2 H2N 118.2(14)
C12 N2 H2N 115.3(14)
C21 N3 C22 127.56(13)
C21 N3 H3N 118.2(16)
C22 N3 H3N 114.0(16)
C2' O1 C3 134.8(3)
C2' O1 C2 40.7(3)
C3 O1 C2 107.78(15)
C32 O2 C33 112.15(12)
C2 C1 N1 115.5(2)
C2 C1 H1A 108.4
N1 C1 H1A 108.4
C2 C1 H1B 108.4
N1 C1 H1B 108.4
H1A C1 H1B 107.5
O1 C2 C1 109.9(2)
O1 C2 H2A 109.7
C1 C2 H2A 109.7
O1 C2 H2B 109.7
C1 C2 H2B 109.7
H2A C2 H2B 108.2
O1 C3 C4 112.24(12)
O1 C3 H3A 109.2
C4 C3 H3A 109.2
O1 C3 H3B 109.2
C4 C3 H3B 109.2
H3A C3 H3B 107.9
C2' C1' N1 101.2(4)
C2' C1' H1'1 111.5
N1 C1' H1'1 111.5
C2' C1' H1'2 111.5
N1 C1' H1'2 111.5
H1'1 C1' H1'2 109.3
O1 C2' C1' 102.9(5)
O1 C2' H2'1 111.2
C1' C2' H2'1 111.2
O1 C2' H2'2 111.2
C1' C2' H2'2 111.2
H2'1 C2' H2'2 109.1
C13 C4 C5 119.98(12)
C13 C4 C3 120.29(12)
C5 C4 C3 119.73(12)
C10 C5 C6 118.53(12)
C10 C5 C4 118.20(12)
C6 C5 C4 123.26(13)
C7 C6 C5 120.83(14)
C7 C6 H6 119.6
C5 C6 H6 119.6
C6 C7 C8 120.66(13)
C6 C7 H7 119.7
C8 C7 H7 119.7
C9 C8 C7 120.13(13)
C9 C8 H8 119.9
C7 C8 H8 119.9
C8 C9 C10 120.51(14)
C8 C9 H9 119.7
C10 C9 H9 119.7
C5 C10 C11 120.71(12)
C5 C10 C9 119.34(12)
C11 C10 C9 119.95(13)
C12 C11 C10 119.61(12)
C12 C11 H11 120.2
C10 C11 H11 120.2
C11 C12 N2 124.65(12)
C11 C12 C13 119.98(12)
N2 C12 C13 115.37(11)
C4 C13 C12 121.51(12)
C4 C13 H13 119.2
C12 C13 H13 119.2
O3 C14 N2 122.80(12)
O3 C14 C15 119.62(12)
N2 C14 C15 117.57(11)
C20 C15 C16 119.96(12)
C20 C15 C14 124.75(12)
C16 C15 C14 115.29(11)
C17 C16 C15 121.61(12)
C17 C16 H16 119.2
C15 C16 H16 119.2
C16 C17 C18 117.71(12)
C16 C17 C36 122.14(12)
C18 C17 C36 120.15(13)
C19 C18 C17 121.56(13)
C19 C18 H18 119.2
C17 C18 H18 119.2
C20 C19 C18 119.85(13)
C20 C19 C21 123.94(13)
C18 C19 C21 116.21(13)
C15 C20 C19 119.30(12)
C15 C20 H20 120.4
C19 C20 H20 120.4
O4' C21 O4 38.2(5)
O4' C21 N3 115.6(5)
O4 C21 N3 123.43(17)
O4' C21 C19 120.2(3)
O4 C21 C19 119.38(19)
N3 C21 C19 116.09(14)
C23 C22 C31 120.50(12)
C23 C22 N3 123.91(13)
C31 C22 N3 115.58(12)
C22 C23 C24 119.29(13)
C22 C23 H23 120.4
C24 C23 H23 120.4
C25 C24 C23 120.64(13)
C25 C24 C29 118.88(12)
C23 C24 C29 120.48(12)
C26 C25 C24 121.12(14)
C26 C25 H25 119.4
C24 C25 H25 119.4
C25 C26 C27 119.83(13)
C25 C26 H26 120.1
C27 C26 H26 120.1
C28 C27 C26 120.51(13)
C28 C27 H27 119.7
C26 C27 H27 119.7
C27 C28 C29 120.99(14)
C27 C28 H28 119.5
C29 C28 H28 119.5
C24 C29 C28 118.64(13)
C24 C29 C30 118.65(12)
C28 C29 C30 122.70(13)
C31 C30 C29 119.63(13)
C31 C30 C32 120.89(13)
C29 C30 C32 119.48(12)
C30 C31 C22 121.39(13)
C30 C31 H31 119.3
C22 C31 H31 119.3
O2 C32 C30 114.36(12)
O2 C32 H32A 108.7
C30 C32 H32A 108.7
O2 C32 H32B 108.7
C30 C32 H32B 108.7
H32A C32 H32B 107.6
O2 C33 C34 110.99(12)
O2 C33 H33A 109.4
C34 C33 H33A 109.4
O2 C33 H33B 109.4
C34 C33 H33B 109.4
H33A C33 H33B 108.0
N1 C34 C33 116.46(13)
N1 C34 H34A 108.2
C33 C34 H34A 108.2
N1 C34 H34B 108.2
C33 C34 H34B 108.2
H34A C34 H34B 107.3
N1 C35 H35A 109.5
N1 C35 H35B 109.5
N1 C35 H35C 109.5
N1 C35' H35D 109.5
N1 C35' H35E 109.5
H35D C35' H35E 109.5
N1 C35' H35F 109.5
H35D C35' H35F 109.5
H35E C35' H35F 109.5
C39 C36 C37 109.01(13)
C39 C36 C17 108.97(14)
C37 C36 C17 111.77(12)
C39 C36 C38 110.03(15)
C37 C36 C38 107.58(14)
C17 C36 C38 109.47(12)
C36 C37 H37A 109.5
C36 C37 H37B 109.5
H37A C37 H37B 109.5
C36 C37 H37C 109.5
H37A C37 H37C 109.5
H37B C37 H37C 109.5
C36 C38 H38A 109.5
C36 C38 H38B 109.5
H38A C38 H38B 109.5
C36 C38 H38C 109.5
H38A C38 H38C 109.5
H38B C38 H38C 109.5
C36 C39 H39A 109.5
C36 C39 H39B 109.5
H39A C39 H39B 109.5
C36 C39 H39C 109.5
H39A C39 H39C 109.5
H39B C39 H39C 109.5

loop_
_geom_bond_atom_site_label_1
_geom_bond_atom_site_label_2
_geom_bond_distance
N1 C35' 1.426(9)
N1 C34 1.463(2)
N1 C35 1.479(3)
N1 C1 1.493(3)
N1 C1' 1.576(7)
N2 C14 1.3574(17)
N2 C12 1.4136(16)
N2 H2N 0.85(2)
N3 C21 1.353(2)
N3 C22 1.4166(16)
N3 H3N 0.84(2)
O1 C2' 1.354(6)
O1 C3 1.4101(19)
O1 C2 1.440(3)
O2 C32 1.4218(17)
O2 C33 1.4255(17)
O3 C14 1.2308(16)
O4 C21 1.289(5)
O4' C21 1.192(5)
C1 C2 1.487(4)
C1 H1A 0.9900
C1 H1B 0.9900
C2 H2A 0.9900
C2 H2B 0.9900
C3 C4 1.502(2)
C3 H3A 0.9900
C3 H3B 0.9900
C1' C2' 1.515(9)
C1' H1'1 0.9900
C1' H1'2 0.9900
C2' H2'1 0.9900
C2' H2'2 0.9900
C4 C13 1.3655(18)
C4 C5 1.4335(18)
C5 C10 1.4178(19)
C5 C6 1.4195(18)
C6 C7 1.371(2)
C6 H6 0.9500
C7 C8 1.407(2)
C7 H7 0.9500
C8 C9 1.371(2)
C8 H8 0.9500
C9 C10 1.4249(18)
C9 H9 0.9500
C10 C11 1.4192(18)
C11 C12 1.3767(17)
C11 H11 0.9500
C12 C13 1.4186(18)
C13 H13 0.9500
C14 C15 1.5008(18)
C15 C20 1.3904(17)
C15 C16 1.3981(18)
C16 C17 1.3857(19)
C16 H16 0.9500
C17 C18 1.3955(19)
C17 C36 1.5352(19)
C18 C19 1.395(2)
C18 H18 0.9500
C19 C20 1.3933(19)
C19 C21 1.5028(19)
C20 H20 0.9500
C22 C23 1.3760(19)
C22 C31 1.415(2)
C23 C24 1.4197(18)
C23 H23 0.9500
C24 C25 1.4194(19)
C24 C29 1.420(2)
C25 C26 1.373(2)
C25 H25 0.9500
C26 C27 1.409(2)
C26 H26 0.9500
C27 C28 1.368(2)
C27 H27 0.9500
C28 C29 1.4215(18)
C28 H28 0.9500
C29 C30 1.4295(19)
C30 C31 1.3694(18)
C30 C32 1.511(2)
C31 H31 0.9500
C32 H32A 0.9900
C32 H32B 0.9900
C33 C34 1.490(2)
C33 H33A 0.9900
C33 H33B 0.9900
C34 H34A 0.9900
C34 H34B 0.9900
C35 H35A 0.9800
C35 H35B 0.9800
C35 H35C 0.9800
C35' H35D 0.9800
C35' H35E 0.9800
C35' H35F 0.9800
C36 C39 1.521(2)
C36 C37 1.535(2)
C36 C38 1.536(2)
C37 H37A 0.9800
C37 H37B 0.9800
C37 H37C 0.9800
C38 H38A 0.9800
C38 H38B 0.9800
C38 H38C 0.9800
C39 H39A 0.9800
C39 H39B 0.9800
C39 H39C 0.9800

loop_
_platon_squeeze_void_nr
_platon_squeeze_void_average_x
_platon_squeeze_void_average_y
_platon_squeeze_void_average_z
_platon_squeeze_void_volume
_platon_squeeze_void_count_electrons
_platon_squeeze_void_content
1 0.000 0.500 0.500 334 68 ' '
